data_4130047
loop_
_publ_author_name
'Paul, Mathias'
'Breugst, Martin'
'Neud\"orfl, J\"org-Martin'
'Sunoj, Raghavan B.'
'Berkessel, Albrecht'

_publ_section_title
;
 Keto-Enol Thermodynamics of Breslow Intermediates.
;
_journal_issue 15
_journal_name_full 'Journal of the American Chemical Society'
_journal_page_first 5044
_journal_page_last 5051
_journal_paper_doi 10.1021/jacs.5b13236
_journal_volume 138
_journal_year 2016
_chemical_formula_moiety 'C22 H20 N2 O'
_chemical_formula_sum 'C22 H20 N2 O'
_chemical_formula_weight 328.40
_space_group_crystal_system orthorhombic
_space_group_IT_number 29
_space_group_name_Hall 'P 2c -2ac'
_space_group_name_H-M_alt 'P c a 21'
_atom_sites_solution_hydrogens geom
_audit_creation_method SHELXL-2014/7
_cell_angle_alpha 90
_cell_angle_beta 90
_cell_angle_gamma 90
_cell_formula_units_Z 4
_cell_length_a 22.245(2)
_cell_length_b 9.3234(9)
_cell_length_c 8.4228(8)
_cell_measurement_temperature 100(2)
_cell_volume 1746.9(3)
_computing_cell_refinement 'Nonius DENZO (Otwinowski, Minor 1997)'
_computing_data_collection 'Nonius COLLECT'
_computing_data_reduction 'Nonius DENZO (Otwinowski, Minor 1997)'
_computing_molecular_graphics 'SCHAKAL99 (E. Keller 1999)'
_computing_publication_material 'PLATON (A. L. Spek 1980-2015)'
_computing_structure_refinement 'SHELXL-2014/7 (Sheldrick, 2014)'
_computing_structure_solution 'SHELXS97  (Sheldrick, 1997)'
_diffrn_ambient_temperature 100(2)
_diffrn_measured_fraction_theta_full 0.998
_diffrn_measured_fraction_theta_max 0.997
_diffrn_measurement_device_type 'Nonius KappaCCD'
_diffrn_measurement_method 'Phi-omega scans'
_diffrn_radiation_type MoK\a
_diffrn_radiation_wavelength 0.71073
_diffrn_reflns_av_R_equivalents 0.0625
_diffrn_reflns_av_unetI/netI 0.1530
_diffrn_reflns_Laue_measured_fraction_full 0.998
_diffrn_reflns_Laue_measured_fraction_max 0.997
_diffrn_reflns_limit_h_max 17
_diffrn_reflns_limit_h_min -28
_diffrn_reflns_limit_k_max 11
_diffrn_reflns_limit_k_min -11
_diffrn_reflns_limit_l_max 10
_diffrn_reflns_limit_l_min -10
_diffrn_reflns_number 6691
_diffrn_reflns_point_group_measured_fraction_full 0.952
_diffrn_reflns_point_group_measured_fraction_max 0.949
_diffrn_reflns_theta_full 25.242
_diffrn_reflns_theta_max 26.994
_diffrn_reflns_theta_min 2.369
_diffrn_source 'sealed tube'
_exptl_absorpt_coefficient_mu 0.077
_exptl_absorpt_correction_type none
_exptl_crystal_colour colourless
_exptl_crystal_density_diffrn 1.249
_exptl_crystal_description platelet
_exptl_crystal_F_000 696
_exptl_crystal_size_max 0.200
_exptl_crystal_size_mid 0.200
_exptl_crystal_size_min 0.030
_refine_diff_density_max 0.168
_refine_diff_density_min -0.202
_refine_diff_density_rms 0.043
_refine_ls_abs_structure_details
;
 Flack x determined using 566 quotients [(I+)-(I-)]/[(I+)+(I-)]
 (Parsons, Flack and Wagner, Acta Cryst. B69 (2013) 249-259).
;
_refine_ls_abs_structure_Flack 0.2(10)
_refine_ls_extinction_method none
_refine_ls_goodness_of_fit_ref 0.818
_refine_ls_hydrogen_treatment constr
_refine_ls_matrix_type full
_refine_ls_number_parameters 226
_refine_ls_number_reflns 3616
_refine_ls_number_restraints 1
_refine_ls_restrained_S_all 0.818
_refine_ls_R_factor_all 0.1319
_refine_ls_R_factor_gt 0.0456
_refine_ls_shift/su_max 0.000
_refine_ls_shift/su_mean 0.000
_refine_ls_structure_factor_coef Fsqd
_refine_ls_weighting_details 'w=1/[\s^2^(Fo^2^)+(0.0198P)^2^] where P=(Fo^2^+2Fc^2^)/3'
_refine_ls_weighting_scheme calc
_refine_ls_wR_factor_gt 0.0673
_refine_ls_wR_factor_ref 0.0837
_reflns_Friedel_coverage 0.780
_reflns_Friedel_fraction_full 0.900
_reflns_Friedel_fraction_max 0.895
_reflns_number_gt 1825
_reflns_number_total 3616
_reflns_threshold_expression 'I > 2\s(I)'
_cod_data_source_file ja5b13236_si_001.cif
_cod_data_source_block map47
_cod_database_code 4130047
_shelx_shelxl_version_number 2014/7
_shelx_space_group_comment
;
The symmetry employed for this shelxl refinement is uniquely defined
by the following loop, which should always be used as a source of
symmetry information in preference to the above space-group names.
They are only intended as comments.
;
_shelx_estimated_absorpt_t_min 0.985
_shelx_estimated_absorpt_t_max 0.998

loop_
_space_group_symop_operation_xyz
'x, y, z'
'-x, -y, z+1/2'
'-x+1/2, y, z+1/2'
'x+1/2, -y, z'

loop_
_atom_site_label
_atom_site_type_symbol
_atom_site_fract_x
_atom_site_fract_y
_atom_site_fract_z
_atom_site_U_iso_or_equiv
_atom_site_adp_type
_atom_site_occupancy
_atom_site_site_symmetry_order
_atom_site_calc_flag
_atom_site_refinement_flags_posn
_atom_site_refinement_flags_adp
O1 O 0.17671(11) 0.2857(2) 0.3749(3) 0.0297(7) Uani 1 1 d . .
N1 N 0.04027(13) 0.4308(3) 0.3049(3) 0.0244(8) Uani 1 1 d . .
N3 N 0.10905(13) 0.6128(3) 0.3119(4) 0.0237(8) Uani 1 1 d . .
C2 C 0.10082(15) 0.4631(3) 0.3592(4) 0.0225(9) Uani 1 1 d . .
H2B H 0.1025 0.4556 0.4775 0.027 Uiso 1 1 calc R U
C4 C 0.05258(17) 0.6729(4) 0.2502(5) 0.0330(11) Uani 1 1 d . .
H4A H 0.0602 0.7356 0.1575 0.040 Uiso 1 1 calc R U
H4B H 0.0315 0.7289 0.3330 0.040 Uiso 1 1 calc R U
C5 C 0.01624(16) 0.5420(4) 0.2026(5) 0.0313(11) Uani 1 1 d . .
H5B H -0.0272 0.5571 0.2223 0.038 Uiso 1 1 calc R U
H5A H 0.0224 0.5182 0.0892 0.038 Uiso 1 1 calc R U
C6 C 0.01235(17) 0.2997(4) 0.3341(4) 0.0240(9) Uani 1 1 d . .
C7 C -0.04376(18) 0.2702(4) 0.2661(4) 0.0317(11) Uani 1 1 d . .
H7 H -0.0612 0.3370 0.1945 0.038 Uiso 1 1 calc R U
C8 C -0.07378(18) 0.1453(4) 0.3021(5) 0.0372(11) Uani 1 1 d . .
H8 H -0.1120 0.1276 0.2557 0.045 Uiso 1 1 calc R U
C9 C -0.04929(18) 0.0451(4) 0.4046(5) 0.0356(11) Uani 1 1 d . .
H9 H -0.0705 -0.0405 0.4295 0.043 Uiso 1 1 calc R U
C10 C 0.00648(18) 0.0719(4) 0.4699(5) 0.0319(11) Uani 1 1 d . .
H10 H 0.0242 0.0029 0.5384 0.038 Uiso 1 1 calc R U
C11 C 0.03725(17) 0.1982(4) 0.4371(4) 0.0265(10) Uani 1 1 d . .
H11 H 0.0753 0.2156 0.4848 0.032 Uiso 1 1 calc R U
C12 C 0.14921(17) 0.6986(4) 0.3953(4) 0.0237(9) Uani 1 1 d . .
C13 C 0.14538(17) 0.8485(4) 0.3855(4) 0.0288(10) Uani 1 1 d . .
H13 H 0.1151 0.8915 0.3219 0.035 Uiso 1 1 calc R U
C14 C 0.18565(18) 0.9341(4) 0.4681(5) 0.0326(11) Uani 1 1 d . .
H14 H 0.1829 1.0354 0.4591 0.039 Uiso 1 1 calc R U
C15 C 0.22972(18) 0.8743(4) 0.5634(5) 0.0344(11) Uani 1 1 d . .
H15 H 0.2563 0.9337 0.6224 0.041 Uiso 1 1 calc R U
C16 C 0.23437(17) 0.7264(4) 0.5711(5) 0.0317(11) Uani 1 1 d . .
H16 H 0.2650 0.6841 0.6342 0.038 Uiso 1 1 calc R U
C17 C 0.19501(17) 0.6394(4) 0.4880(4) 0.0252(10) Uani 1 1 d . .
H17 H 0.1992 0.5381 0.4940 0.030 Uiso 1 1 calc R U
C18 C 0.14763(17) 0.3612(4) 0.2853(4) 0.0219(9) Uani 1 1 d . .
C19 C 0.15472(15) 0.3452(4) 0.1093(4) 0.0217(10) Uani 1 1 d . .
C20 C 0.14635(16) 0.4553(4) 0.0014(4) 0.0276(10) Uani 1 1 d . .
H20 H 0.1332 0.5466 0.0373 0.033 Uiso 1 1 calc R U
C21 C 0.15700(16) 0.4330(4) -0.1585(4) 0.0321(11) Uani 1 1 d . .
H21 H 0.1516 0.5095 -0.2317 0.039 Uiso 1 1 calc R U
C22 C 0.17545(16) 0.2999(4) -0.2123(5) 0.0316(10) Uani 1 1 d . .
H22 H 0.1829 0.2849 -0.3221 0.038 Uiso 1 1 calc R U
C23 C 0.18300(16) 0.1894(4) -0.1059(4) 0.0305(10) Uani 1 1 d . .
H23 H 0.1948 0.0973 -0.1427 0.037 Uiso 1 1 calc R U
C24 C 0.17342(17) 0.2119(4) 0.0548(4) 0.0283(10) Uani 1 1 d . .
H24 H 0.1797 0.1358 0.1280 0.034 Uiso 1 1 calc R U

loop_
_atom_site_aniso_label
_atom_site_aniso_U_11
_atom_site_aniso_U_22
_atom_site_aniso_U_33
_atom_site_aniso_U_23
_atom_site_aniso_U_13
_atom_site_aniso_U_12
O1 0.0315(17) 0.0319(16) 0.0259(16) 0.0035(14) -0.0025(14) 0.0073(14)
N1 0.0218(19) 0.0280(19) 0.0236(18) 0.0064(17) -0.0015(17) 0.0034(15)
N3 0.027(2) 0.0215(17) 0.0230(18) 0.0039(16) -0.0089(16) 0.0040(16)
C2 0.024(2) 0.024(2) 0.019(2) 0.0010(19) -0.0019(19) 0.0010(19)
C4 0.035(3) 0.031(3) 0.033(3) 0.002(2) -0.006(2) 0.004(2)
C5 0.032(3) 0.033(3) 0.029(2) 0.003(2) -0.005(2) 0.007(2)
C6 0.022(2) 0.030(2) 0.020(2) -0.005(2) 0.0048(18) 0.0023(19)
C7 0.033(3) 0.036(3) 0.027(3) -0.005(2) -0.006(2) 0.005(2)
C8 0.027(3) 0.044(3) 0.040(3) -0.016(3) -0.006(2) -0.002(2)
C9 0.031(3) 0.031(2) 0.044(3) -0.007(2) 0.004(2) -0.008(2)
C10 0.031(3) 0.032(3) 0.033(3) -0.001(2) 0.005(2) 0.001(2)
C11 0.024(2) 0.031(2) 0.025(2) 0.000(2) -0.0001(18) 0.002(2)
C12 0.026(2) 0.027(2) 0.018(2) 0.003(2) 0.007(2) 0.001(2)
C13 0.032(3) 0.029(2) 0.025(2) 0.000(2) 0.002(2) 0.003(2)
C14 0.041(3) 0.025(2) 0.033(3) 0.002(2) 0.011(2) -0.002(2)
C15 0.036(3) 0.036(3) 0.032(2) 0.000(2) 0.002(2) -0.009(2)
C16 0.034(3) 0.035(2) 0.026(2) 0.003(2) -0.005(2) -0.001(2)
C17 0.028(3) 0.026(2) 0.021(2) 0.002(2) 0.000(2) 0.000(2)
C18 0.021(2) 0.019(2) 0.026(3) 0.002(2) -0.001(2) -0.0024(18)
C19 0.020(2) 0.027(2) 0.018(2) 0.000(2) -0.0034(19) 0.0028(19)
C20 0.028(2) 0.030(2) 0.024(2) 0.006(2) 0.002(2) 0.003(2)
C21 0.037(3) 0.041(3) 0.018(2) 0.006(2) 0.000(2) 0.005(2)
C22 0.024(2) 0.052(3) 0.019(2) -0.005(2) -0.0020(19) 0.003(2)
C23 0.027(3) 0.033(2) 0.032(3) -0.008(2) 0.000(2) 0.004(2)
C24 0.031(2) 0.028(2) 0.026(3) 0.000(2) 0.003(2) 0.004(2)

loop_
_atom_type_symbol
_atom_type_description
_atom_type_scat_dispersion_real
_atom_type_scat_dispersion_imag
_atom_type_scat_source
C C 0.0033 0.0016 'International Tables Vol C Tables 4.2.6.8 and 6.1.1.4'
H H 0.0000 0.0000 'International Tables Vol C Tables 4.2.6.8 and 6.1.1.4'
N N 0.0061 0.0033 'International Tables Vol C Tables 4.2.6.8 and 6.1.1.4'
O O 0.0106 0.0060 'International Tables Vol C Tables 4.2.6.8 and 6.1.1.4'

loop_
_geom_angle_atom_site_label_1
_geom_angle_atom_site_label_2
_geom_angle_atom_site_label_3
_geom_angle
C6 N1 C5 124.6(3)
C6 N1 C2 122.6(3)
C5 N1 C2 112.3(3)
C12 N3 C2 119.5(3)
C12 N3 C4 120.6(3)
C2 N3 C4 110.6(3)
N1 C2 N3 103.2(3)
N1 C2 C18 111.8(3)
N3 C2 C18 113.2(3)
N1 C2 H2B 109.5
N3 C2 H2B 109.5
C18 C2 H2B 109.5
N3 C4 C5 104.0(3)
N3 C4 H4A 110.9
C5 C4 H4A 110.9
N3 C4 H4B 110.9
C5 C4 H4B 110.9
H4A C4 H4B 109.0
N1 C5 C4 102.8(3)
N1 C5 H5B 111.2
C4 C5 H5B 111.2
N1 C5 H5A 111.2
C4 C5 H5A 111.2
H5B C5 H5A 109.1
N1 C6 C11 121.8(3)
N1 C6 C7 119.8(3)
C11 C6 C7 118.3(3)
C8 C7 C6 120.5(4)
C8 C7 H7 119.7
C6 C7 H7 119.7
C7 C8 C9 121.2(4)
C7 C8 H8 119.4
C9 C8 H8 119.4
C10 C9 C8 118.7(4)
C10 C9 H9 120.7
C8 C9 H9 120.7
C9 C10 C11 121.2(4)
C9 C10 H10 119.4
C11 C10 H10 119.4
C10 C11 C6 120.1(4)
C10 C11 H11 120.0
C6 C11 H11 120.0
N3 C12 C17 121.6(3)
N3 C12 C13 120.3(3)
C17 C12 C13 118.1(4)
C14 C13 C12 120.3(4)
C14 C13 H13 119.9
C12 C13 H13 119.9
C15 C14 C13 121.1(3)
C15 C14 H14 119.4
C13 C14 H14 119.4
C14 C15 C16 118.7(4)
C14 C15 H15 120.6
C16 C15 H15 120.6
C17 C16 C15 120.9(4)
C17 C16 H16 119.6
C15 C16 H16 119.6
C16 C17 C12 120.8(3)
C16 C17 H17 119.6
C12 C17 H17 119.6
O1 C18 C19 120.0(3)
O1 C18 C2 117.7(3)
C19 C18 C2 122.1(3)
C20 C19 C24 119.1(4)
C20 C19 C18 124.2(3)
C24 C19 C18 116.6(3)
C19 C20 C21 120.4(4)
C19 C20 H20 119.8
C21 C20 H20 119.8
C22 C21 C20 120.3(4)
C22 C21 H21 119.9
C20 C21 H21 119.9
C23 C22 C21 119.7(4)
C23 C22 H22 120.2
C21 C22 H22 120.2
C22 C23 C24 120.3(4)
C22 C23 H23 119.9
C24 C23 H23 119.9
C23 C24 C19 120.3(4)
C23 C24 H24 119.9
C19 C24 H24 119.9

loop_
_geom_bond_atom_site_label_1
_geom_bond_atom_site_label_2
_geom_bond_distance
O1 C18 1.218(4)
N1 C6 1.393(4)
N1 C5 1.450(4)
N1 C2 1.454(4)
N3 C12 1.390(4)
N3 C2 1.463(4)
N3 C4 1.470(4)
C2 C18 1.541(5)
C2 H2B 1.0000
C4 C5 1.517(4)
C4 H4A 0.9900
C4 H4B 0.9900
C5 H5B 0.9900
C5 H5A 0.9900
C6 C11 1.398(4)
C6 C7 1.400(5)
C7 C8 1.376(5)
C7 H7 0.9500
C8 C9 1.384(5)
C8 H8 0.9500
C9 C10 1.380(5)
C9 H9 0.9500
C10 C11 1.389(4)
C10 H10 0.9500
C11 H11 0.9500
C12 C17 1.397(5)
C12 C13 1.402(4)
C13 C14 1.387(5)
C13 H13 0.9500
C14 C15 1.384(5)
C14 H14 0.9500
C15 C16 1.384(4)
C15 H15 0.9500
C16 C17 1.384(5)
C16 H16 0.9500
C17 H17 0.9500
C18 C19 1.498(5)
C19 C20 1.383(4)
C19 C24 1.389(5)
C20 C21 1.383(5)
C20 H20 0.9500
C21 C22 1.383(4)
C21 H21 0.9500
C22 C23 1.376(5)
C22 H22 0.9500
C23 C24 1.386(5)
C23 H23 0.9500
C24 H24 0.9500

loop_
_geom_torsion_atom_site_label_1
_geom_torsion_atom_site_label_2
_geom_torsion_atom_site_label_3
_geom_torsion_atom_site_label_4
_geom_torsion
C6 N1 C2 N3 -176.2(3)
C5 N1 C2 N3 10.9(4)
C6 N1 C2 C18 61.8(4)
C5 N1 C2 C18 -111.1(3)
C12 N3 C2 N1 153.9(3)
C4 N3 C2 N1 7.1(4)
C12 N3 C2 C18 -85.0(4)
C4 N3 C2 C18 128.1(3)
C12 N3 C4 C5 -167.5(3)
C2 N3 C4 C5 -21.0(4)
C6 N1 C5 C4 163.8(3)
C2 N1 C5 C4 -23.5(4)
N3 C4 C5 N1 25.9(4)
C5 N1 C6 C11 -178.5(3)
C2 N1 C6 C11 9.5(5)
C5 N1 C6 C7 -2.0(5)
C2 N1 C6 C7 -174.0(3)
N1 C6 C7 C8 -175.6(3)
C11 C6 C7 C8 0.9(5)
C6 C7 C8 C9 -0.7(6)
C7 C8 C9 C10 -0.5(6)
C8 C9 C10 C11 1.5(6)
C9 C10 C11 C6 -1.2(5)
N1 C6 C11 C10 176.5(3)
C7 C6 C11 C10 0.0(5)
C2 N3 C12 C17 20.3(5)
C4 N3 C12 C17 163.9(4)
C2 N3 C12 C13 -161.0(3)
C4 N3 C12 C13 -17.5(5)
N3 C12 C13 C14 -179.7(3)
C17 C12 C13 C14 -1.0(5)
C12 C13 C14 C15 -0.9(6)
C13 C14 C15 C16 2.1(6)
C14 C15 C16 C17 -1.4(6)
C15 C16 C17 C12 -0.6(6)
N3 C12 C17 C16 -179.6(3)
C13 C12 C17 C16 1.8(5)
N1 C2 C18 O1 -118.7(3)
N3 C2 C18 O1 125.3(4)
N1 C2 C18 C19 56.7(4)
N3 C2 C18 C19 -59.3(4)
O1 C18 C19 C20 -151.0(4)
C2 C18 C19 C20 33.8(5)
O1 C18 C19 C24 26.2(5)
C2 C18 C19 C24 -149.1(3)
C24 C19 C20 C21 -0.6(5)
C18 C19 C20 C21 176.5(4)
C19 C20 C21 C22 0.8(6)
C20 C21 C22 C23 0.2(6)
C21 C22 C23 C24 -1.4(6)
C22 C23 C24 C19 1.6(6)
C20 C19 C24 C23 -0.6(5)
C18 C19 C24 C23 -177.9(4)
